data_7001491
loop_
_publ_author_name
'Mishra, Shashank'
'Jeanneau, Erwann'
'Ledoux, Gilles'
'Daniele, St\'ephane'

_publ_section_title
;
 Lanthanide complexes in hybrid halometallate materials:
 interconversion between a novel 2D microporous framework and a 1D
 zigzag chain structure of iodoargentates templated by octakis-solvated
 terbium(III) cation
;
_journal_issue 25
_journal_name_full 'Dalton Transactions'
_journal_page_first 4954
_journal_page_last 4961
_journal_paper_doi 10.1039/b903576a
_journal_year 2009
_chemical_formula_moiety 'C24 H56 I3 N8 O8 Tb1'
_chemical_formula_sum 'C24 H56 I3 N8 O8 Tb'
_chemical_formula_weight 1124.40
_space_group_IT_number 15
_symmetry_cell_setting monoclinic
_symmetry_space_group_name_Hall '-C 2yc'
_symmetry_space_group_name_H-M 'C 1 2/c 1'
_atom_sites_solution_hydrogens geom
_atom_sites_solution_primary direct
_audit_creation_date 08-12-11
_audit_creation_method CRYSTALS_ver_12.85
_cell_angle_alpha 90.0000
_cell_angle_beta 100.0558(19)
_cell_angle_gamma 90.0000
_cell_formula_units_Z 4
_cell_length_a 22.41940(80)
_cell_length_b 16.00380(50)
_cell_length_c 11.70790(29)
_cell_measurement_reflns_used 19065
_cell_measurement_temperature 150
_cell_measurement_theta_max 27.878
_cell_measurement_theta_min 0.730
_cell_volume 4136.2(2)
_computing_cell_refinement 'DENZO/SCALEPACK (Otwinowski & Minor, 1997)'
_computing_data_collection 'COLLECT (Nonius, 1997-2001).'
_computing_data_reduction 'DENZO/SCALEPACK (Otwinowski & Minor, 1997)'
_computing_molecular_graphics 'CAMERON (Watkin et al., 1996)'
_computing_publication_material 'CRYSTALS (Betteridge et al., 2003)'
_computing_structure_refinement 'CRYSTALS (Betteridge et al., 2003)'
_computing_structure_solution 'SIR97 (Altomare et al., 1999)'
_diffrn_ambient_temperature 150
_diffrn_measured_fraction_theta_full 0.997
_diffrn_measured_fraction_theta_max 0.994
_diffrn_measurement_device 'Nonius KappaCCD'
_diffrn_measurement_device_type Area
_diffrn_measurement_method '\f & \w scans'
_diffrn_radiation_monochromator graphite
_diffrn_radiation_type 'Mo K\a'
_diffrn_radiation_wavelength 0.71069
_diffrn_reflns_av_R_equivalents 0.028
_diffrn_reflns_limit_h_max 29
_diffrn_reflns_limit_h_min -29
_diffrn_reflns_limit_k_max 19
_diffrn_reflns_limit_k_min -21
_diffrn_reflns_limit_l_max 15
_diffrn_reflns_limit_l_min -15
_diffrn_reflns_number 9094
_diffrn_reflns_theta_full 27.307
_diffrn_reflns_theta_max 27.865
_diffrn_reflns_theta_min 1.572
_diffrn_standards_number 0
_exptl_absorpt_coefficient_mu 3.996
_exptl_absorpt_correction_T_max 0.5716
_exptl_absorpt_correction_T_min 0.4871
_exptl_absorpt_correction_type none
_exptl_crystal_colour colorless
_exptl_crystal_density_diffrn 1.805
_exptl_crystal_density_method 'not measured'
_exptl_crystal_description block
_exptl_crystal_F_000 2176
_exptl_crystal_size_max 0.18
_exptl_crystal_size_mid 0.17
_exptl_crystal_size_min 0.14
_refine_diff_density_max 1.94
_refine_diff_density_min -1.09
_refine_ls_extinction_coef 5(2)
_refine_ls_extinction_method 'Larson (1970), Equation 22'
_refine_ls_goodness_of_fit_ref 1.0974
_refine_ls_hydrogen_treatment constr
_refine_ls_matrix_type full
_refine_ls_number_parameters 201
_refine_ls_number_reflns 3797
_refine_ls_number_restraints 0
_refine_ls_R_factor_all 0.0465
_refine_ls_R_factor_gt 0.0348
_refine_ls_shift/su_max 0.000805
_refine_ls_structure_factor_coef F
_refine_ls_weighting_details
;
Method, part 1, Chebychev polynomial, (Watkin, 1994, Prince, 1982)
[weight] = 1.0/[A~0~*T~0~(x)+A~1~*T~1~(x) ... +A~n-1~]*T~n-1~(x)]
where A~i~ are the Chebychev coefficients listed below and x= Fcalc/Fmax
Method = Robust Weighting (Prince, 1982)
W = [weight] * [1-(deltaF/6*sigmaF)^2^]^2^
A~i~ are:
0.367 0.126 0.112
;
_refine_ls_weighting_scheme calc
_refine_ls_wR_factor_all 0.0482
_refine_ls_wR_factor_gt 0.0352
_refine_ls_wR_factor_ref 0.0351
_reflns_limit_h_max 28
_reflns_limit_h_min -29
_reflns_limit_k_max 21
_reflns_limit_k_min 0
_reflns_limit_l_max 15
_reflns_limit_l_min 0
_reflns_number_gt 3987
_reflns_number_total 4901
_reflns_threshold_expression I>2.0\s(I)
_oxford_diffrn_Wilson_B_factor 0.00
_oxford_diffrn_Wilson_scale 0.00
_oxford_refine_ls_r_factor_ref 0.0330
_oxford_refine_ls_scale 0.07235(10)
_oxford_reflns_number_all 4884
_oxford_reflns_threshold_expression_ref I>3.0\s(I)
_oxford_structure_analysis_title 'scale in C 2/c'
_cod_data_source_file b903576a.txt
_cod_data_source_block complex_2
_cod_depositor_comments
;
The following automatic conversions were performed:
'_symmetry_cell_setting' value 'Monoclinic' changed to 'monoclinic'
according to '/home/saulius/struct/CIF-dictionaries/cif_core.dic'
dictionary named 'cif_core.dic' version 2.4.1 from 2010-06-29.

Automatic conversion script
Id: cif_fix_enum 1527 2010-12-29 10:47:43Z saulius 
;
_cod_original_cell_volume 4136.212(224)
_cod_original_sg_symbol_H-M 'C 1 2/c 1 '
_cod_original_formula_sum 'C24 H56 I3 N8 O8 Tb1'
_cod_database_code 7001491

loop_
_symmetry_equiv_pos_as_xyz
x,y,z
-x,-y,-z
x+1/2,y+1/2,z
-x+1/2,-y+1/2,-z
-x,y,-z+1/2
x,-y,z+1/2
-x+1/2,y+1/2,-z+1/2
x+1/2,-y+1/2,z+1/2

loop_
_atom_site_label
_atom_site_type_symbol
_atom_site_fract_x
_atom_site_fract_y
_atom_site_fract_z
_atom_site_U_iso_or_equiv
_atom_site_occupancy
_atom_site_adp_type
_atom_site_refinement_flags_posn
_atom_site_refinement_flags_adp
_atom_site_refinement_flags_occupancy
_atom_site_disorder_assembly
_atom_site_disorder_group
_oxford_atom_site_special_shape
_atom_site_attached_hydrogens
C1 C 0.4494(2) 0.3835(3) 0.4333(4) 0.0246 1.0000 Uani . . . . . . .
C2 C 0.4085(3) 0.4650(3) 0.5753(4) 0.0370 1.0000 Uani . . . . . . .
C3 C 0.4209(2) 0.5262(3) 0.3853(4) 0.0313 1.0000 Uani . . . . . . .
C4 C 0.6335(2) 0.3219(3) 0.4097(4) 0.0264 1.0000 Uani . . . . . . .
C5 C 0.6545(3) 0.2789(3) 0.6116(4) 0.0367 1.0000 Uani . . . . . . .
C6 C 0.7300(2) 0.3600(3) 0.5250(4) 0.0366 1.0000 Uani . . . . . . .
C7 C 0.4571(2) 0.1179(3) 0.0354(4) 0.0270 1.0000 Uani . . . . . . .
C8 C 0.4252(3) 0.0443(3) -0.1456(4) 0.0370 1.0000 Uani . . . . . . .
C9 C 0.3890(4) 0.0019(5) 0.0345(6) 0.0709 1.0000 Uani . . . . . . .
C10 C 0.3719(2) 0.1768(3) 0.3279(4) 0.0253 1.0000 Uani . . . . . . .
C11 C 0.3455(2) 0.2236(3) 0.5081(4) 0.0316 1.0000 Uani . . . . . . .
C12 C 0.2712(2) 0.1460(4) 0.3633(4) 0.0366 1.0000 Uani . . . . . . .
Tb1 Tb 0.5000 0.251976(17) 0.2500 0.0185 1.0000 Uani S T . . . . .
O3 O 0.45913(16) 0.1315(2) 0.1413(3) 0.0318 1.0000 Uani . . . . . . .
N3 N 0.4257(2) 0.0581(3) -0.0225(3) 0.0318 1.0000 Uani . . . . . . .
O2 O 0.58170(15) 0.2920(2) 0.3939(3) 0.0330 1.0000 Uani . . . . . . .
N2 N 0.67098(18) 0.3194(2) 0.5099(3) 0.0270 1.0000 Uani . . . . . . .
O4 O 0.42378(16) 0.2074(2) 0.3513(3) 0.0309 1.0000 Uani . . . . . . .
N4 N 0.33213(17) 0.1793(2) 0.3976(3) 0.0241 1.0000 Uani . . . . . . .
O1 O 0.46440(16) 0.3717(2) 0.3364(3) 0.0310 1.0000 Uani . . . . . . .
N1 N 0.42916(18) 0.4557(2) 0.4648(3) 0.0249 1.0000 Uani . . . . . . .
I1 I 0.5000 0.26069(3) 0.7500 0.0310 1.0000 Uani S T . . . . .
I2 I 0.256997(16) 0.41599(2) 0.30370(3) 0.0346 1.0000 Uani . . . . . . .
H71 H 0.4793 0.1524 -0.0059 0.0320 1.0000 Uiso R . . . . . .
H82 H 0.3839 0.0445 -0.1862 0.0549 1.0000 Uiso R . . . . . .
H81 H 0.4437 -0.0086 -0.1565 0.0548 1.0000 Uiso R . . . . . .
H83 H 0.4477 0.0885 -0.1748 0.0549 1.0000 Uiso R . . . . . .
H92 H 0.3500 -0.0051 -0.0132 0.1079 1.0000 Uiso R . . . . . .
H91 H 0.4085 -0.0516 0.0469 0.1080 1.0000 Uiso R . . . . . .
H93 H 0.3839 0.0253 0.1076 0.1079 1.0000 Uiso R . . . . . .
H41 H 0.6478 0.3474 0.3471 0.0309 1.0000 Uiso R . . . . . .
H62 H 0.7605 0.3229 0.5641 0.0530 1.0000 Uiso R . . . . . .
H61 H 0.7396 0.3748 0.4509 0.0530 1.0000 Uiso R . . . . . .
H63 H 0.7296 0.4093 0.5705 0.0535 1.0000 Uiso R . . . . . .
H52 H 0.6563 0.3186 0.6736 0.0550 1.0000 Uiso R . . . . . .
H51 H 0.6140 0.2575 0.5936 0.0552 1.0000 Uiso R . . . . . .
H53 H 0.6821 0.2337 0.6366 0.0550 1.0000 Uiso R . . . . . .
H101 H 0.3606 0.1502 0.2567 0.0300 1.0000 Uiso R . . . . . .
H122 H 0.2585 0.1196 0.4293 0.0560 1.0000 Uiso R . . . . . .
H121 H 0.2679 0.1044 0.3023 0.0547 1.0000 Uiso R . . . . . .
H123 H 0.2434 0.1909 0.3386 0.0561 1.0000 Uiso R . . . . . .
H112 H 0.3238 0.1976 0.5620 0.0502 1.0000 Uiso R . . . . . .
H111 H 0.3881 0.2209 0.5382 0.0499 1.0000 Uiso R . . . . . .
H113 H 0.3333 0.2808 0.4977 0.0498 1.0000 Uiso R . . . . . .
H11 H 0.4530 0.3392 0.4867 0.0297 1.0000 Uiso R . . . . . .
H22 H 0.4273 0.5126 0.6165 0.0569 1.0000 Uiso R . . . . . .
H21 H 0.4184 0.4160 0.6218 0.0569 1.0000 Uiso R . . . . . .
H23 H 0.3655 0.4729 0.5620 0.0567 1.0000 Uiso R . . . . . .
H32 H 0.4302 0.5773 0.4283 0.0459 1.0000 Uiso R . . . . . .
H31 H 0.4474 0.5208 0.3298 0.0459 1.0000 Uiso R . . . . . .
H33 H 0.3796 0.5280 0.3454 0.0460 1.0000 Uiso R . . . . . .

loop_
_atom_site_aniso_label
_atom_site_aniso_U_11
_atom_site_aniso_U_22
_atom_site_aniso_U_33
_atom_site_aniso_U_23
_atom_site_aniso_U_13
_atom_site_aniso_U_12
C1 0.026(2) 0.023(2) 0.025(2) -0.0033(16) 0.0056(17) -0.0013(17)
C2 0.058(3) 0.028(2) 0.026(2) -0.0047(19) 0.012(2) 0.004(2)
C3 0.042(3) 0.025(2) 0.026(2) 0.0026(18) 0.006(2) 0.005(2)
C4 0.032(2) 0.023(2) 0.024(2) -0.0029(16) 0.0014(18) 0.0024(18)
C5 0.043(3) 0.039(3) 0.026(2) 0.005(2) 0.000(2) 0.000(2)
C6 0.032(3) 0.045(3) 0.030(2) -0.008(2) -0.003(2) -0.003(2)
C7 0.029(2) 0.023(2) 0.029(2) -0.0016(17) 0.0037(18) -0.0019(18)
C8 0.049(3) 0.035(3) 0.024(2) -0.0088(19) 0.000(2) -0.002(2)
C9 0.115(7) 0.061(4) 0.044(3) -0.023(3) 0.031(4) -0.052(4)
C10 0.029(2) 0.025(2) 0.022(2) 0.0019(16) 0.0044(17) -0.0011(18)
C11 0.036(3) 0.038(2) 0.024(2) -0.0056(19) 0.0139(19) -0.005(2)
C12 0.028(2) 0.050(3) 0.033(3) -0.006(2) 0.007(2) -0.003(2)
Tb1 0.02072(14) 0.01888(13) 0.01563(13) 0.0000 0.00277(10) 0.0000
O3 0.044(2) 0.0261(16) 0.0240(16) -0.0044(12) 0.0008(14) -0.0034(14)
N3 0.043(2) 0.028(2) 0.0234(18) -0.0047(15) 0.0047(17) -0.0092(18)
O2 0.0290(18) 0.0392(19) 0.0276(16) 0.0007(14) -0.0045(14) -0.0069(15)
N2 0.030(2) 0.0268(19) 0.0230(18) -0.0019(14) 0.0021(15) 0.0021(16)
O4 0.0343(18) 0.0351(18) 0.0261(16) -0.0036(13) 0.0133(14) -0.0071(15)
N4 0.0254(18) 0.0267(19) 0.0205(17) 0.0019(14) 0.0046(14) 0.0016(15)
O1 0.0417(19) 0.0239(15) 0.0305(17) -0.0047(13) 0.0148(15) 0.0028(14)
N1 0.033(2) 0.0230(18) 0.0189(17) -0.0006(13) 0.0043(15) 0.0049(15)
I1 0.0362(2) 0.0330(2) 0.0234(2) 0.0000 0.00419(17) 0.0000
I2 0.03924(18) 0.03427(18) 0.03103(16) -0.00172(12) 0.00782(13) -0.00507(13)

loop_
_atom_type_symbol
_atom_type_scat_dispersion_real
_atom_type_scat_dispersion_imag
_atom_type_scat_Cromer_Mann_a1
_atom_type_scat_Cromer_Mann_b1
_atom_type_scat_Cromer_Mann_a2
_atom_type_scat_Cromer_Mann_b2
_atom_type_scat_Cromer_Mann_a3
_atom_type_scat_Cromer_Mann_b3
_atom_type_scat_Cromer_Mann_a4
_atom_type_scat_Cromer_Mann_b4
_atom_type_scat_Cromer_Mann_c
_atom_type_scat_source
C 0.0033 0.0016 2.3100 20.8439 1.0200 10.2075 1.5886 0.5687 0.8650 51.6512 0.2156 'International Tables Vol C 4.2.6.8 and 6.1.1.4'
H 0.0000 0.0000 0.4930 10.5109 0.3229 26.1257 0.1402 3.1424 0.0408 57.7998 0.0030 'International Tables Vol C 4.2.6.8 and 6.1.1.4'
N 0.0061 0.0033 12.2126 0.0057 3.1322 9.8933 2.0125 28.9975 1.1663 0.5826 -11.5290 'International Tables Vol C 4.2.6.8 and 6.1.1.4'
O 0.0106 0.0060 3.0485 13.2771 2.2868 5.7011 1.5463 0.3239 0.8670 32.9089 0.2508 'International Tables Vol C 4.2.6.8 and 6.1.1.4'
I -0.4742 1.8119 20.1472 4.3470 18.9949 0.3814 7.5138 27.7660 2.2735 66.8776 4.0712 'International Tables Vol C 4.2.6.8 and 6.1.1.4'
Tb -0.1723 4.1537 25.8976 2.2426 18.2185 0.1961 14.3167 12.6648 2.9535 115.3620 3.5822 'International Tables Vol C 4.2.6.8 and 6.1.1.4'

loop_
_geom_angle_atom_site_label_1
_geom_angle_site_symmetry_1
_geom_angle_atom_site_label_2
_geom_angle_site_symmetry_2
_geom_angle_atom_site_label_3
_geom_angle_site_symmetry_3
_geom_angle
_geom_angle_publ_flag
O1 . C1 . N1 . 123.0(4) yes
O1 . C1 . H11 . 119.0 no
N1 . C1 . H11 . 118.0 no
N1 . C2 . H22 . 110.4 no
N1 . C2 . H21 . 110.0 no
H22 . C2 . H21 . 109.0 no
N1 . C2 . H23 . 109.7 no
H22 . C2 . H23 . 108.6 no
H21 . C2 . H23 . 109.1 no
N1 . C3 . H32 . 109.5 no
N1 . C3 . H31 . 109.8 no
H32 . C3 . H31 . 109.2 no
N1 . C3 . H33 . 109.8 no
H32 . C3 . H33 . 109.2 no
H31 . C3 . H33 . 109.3 no
O2 . C4 . N2 . 123.7(4) yes
O2 . C4 . H41 . 119.2 no
N2 . C4 . H41 . 117.1 no
N2 . C5 . H52 . 109.8 no
N2 . C5 . H51 . 110.1 no
H52 . C5 . H51 . 108.5 no
N2 . C5 . H53 . 109.9 no
H52 . C5 . H53 . 109.1 no
H51 . C5 . H53 . 109.4 no
N2 . C6 . H62 . 109.8 no
N2 . C6 . H61 . 110.0 no
H62 . C6 . H61 . 109.3 no
N2 . C6 . H63 . 109.8 no
H62 . C6 . H63 . 108.8 no
H61 . C6 . H63 . 109.1 no
O3 . C7 . N3 . 124.3(4) yes
O3 . C7 . H71 . 118.7 no
N3 . C7 . H71 . 117.0 no
N3 . C8 . H82 . 109.1 no
N3 . C8 . H81 . 109.6 no
H82 . C8 . H81 . 109.7 no
N3 . C8 . H83 . 109.0 no
H82 . C8 . H83 . 109.9 no
H81 . C8 . H83 . 109.5 no
N3 . C9 . H92 . 109.6 no
N3 . C9 . H91 . 109.9 no
H92 . C9 . H91 . 109.1 no
N3 . C9 . H93 . 109.4 no
H92 . C9 . H93 . 109.2 no
H91 . C9 . H93 . 109.6 no
O4 . C10 . N4 . 124.2(4) yes
O4 . C10 . H101 . 118.2 no
N4 . C10 . H101 . 117.6 no
N4 . C11 . H112 . 108.9 no
N4 . C11 . H111 . 109.9 no
H112 . C11 . H111 . 109.1 no
N4 . C11 . H113 . 110.0 no
H112 . C11 . H113 . 109.4 no
H111 . C11 . H113 . 109.5 no
N4 . C12 . H122 . 109.4 no
N4 . C12 . H121 . 113.6 no
H122 . C12 . H121 . 107.1 no
N4 . C12 . H123 . 109.7 no
H122 . C12 . H123 . 107.5 no
H121 . C12 . H123 . 109.3 no
O3 5_655 Tb1 . O1 5_655 138.55(12) yes
O3 5_655 Tb1 . O4 5_655 77.32(12) yes
O1 5_655 Tb1 . O4 5_655 72.66(12) yes
O3 5_655 Tb1 . O2 5_655 140.87(12) yes
O1 5_655 Tb1 . O2 5_655 75.66(13) yes
O4 5_655 Tb1 . O2 5_655 105.33(12) yes
O3 5_655 Tb1 . O3 . 73.23(16) yes
O1 5_655 Tb1 . O3 . 123.29(12) yes
O4 5_655 Tb1 . O3 . 74.52(13) yes
O2 5_655 Tb1 . O3 . 70.20(12) yes
O3 5_655 Tb1 . O2 . 70.20(12) yes
O1 5_655 Tb1 . O2 . 78.89(12) yes
O4 5_655 Tb1 . O2 . 84.29(13) yes
O2 5_655 Tb1 . O2 . 148.41(17) yes
O3 . Tb1 . O2 . 140.87(12) yes
O3 5_655 Tb1 . O4 . 74.52(12) yes
O1 5_655 Tb1 . O4 . 142.02(12) yes
O4 5_655 Tb1 . O4 . 144.73(17) yes
O2 5_655 Tb1 . O4 . 84.29(13) yes
O3 . Tb1 . O4 . 77.32(12) yes
O3 5_655 Tb1 . O1 . 123.29(12) yes
O1 5_655 Tb1 . O1 . 72.03(16) yes
O4 5_655 Tb1 . O1 . 142.02(12) yes
O2 5_655 Tb1 . O1 . 78.89(12) yes
O3 . Tb1 . O1 . 138.55(12) yes
O2 . Tb1 . O4 . 105.33(12) yes
O2 . Tb1 . O1 . 75.66(13) yes
O4 . Tb1 . O1 . 72.66(12) yes
Tb1 . O3 . C7 . 127.5(3) yes
C9 . N3 . C8 . 116.9(4) yes
C9 . N3 . C7 . 120.8(4) yes
C8 . N3 . C7 . 122.3(4) yes
Tb1 . O2 . C4 . 143.5(3) yes
C5 . N2 . C6 . 116.9(4) yes
C5 . N2 . C4 . 121.8(4) yes
C6 . N2 . C4 . 121.2(4) yes
Tb1 . O4 . C10 . 137.7(3) yes
C11 . N4 . C12 . 117.4(4) yes
C11 . N4 . C10 . 120.6(4) yes
C12 . N4 . C10 . 121.7(4) yes
Tb1 . O1 . C1 . 132.2(3) yes
C2 . N1 . C3 . 117.6(4) yes
C2 . N1 . C1 . 121.2(4) yes
C3 . N1 . C1 . 120.9(4) yes

loop_
_geom_bond_atom_site_label_1
_geom_bond_site_symmetry_1
_geom_bond_atom_site_label_2
_geom_bond_site_symmetry_2
_geom_bond_distance
_geom_bond_publ_flag
C1 . O1 . 1.253(5) yes
C1 . N1 . 1.317(6) yes
C1 . H11 . 0.939 no
C2 . N1 . 1.456(6) yes
C2 . H22 . 0.960 no
C2 . H21 . 0.959 no
C2 . H23 . 0.957 no
C3 . N1 . 1.454(6) yes
C3 . H32 . 0.964 no
C3 . H31 . 0.958 no
C3 . H33 . 0.962 no
C4 . O2 . 1.241(6) yes
C4 . N2 . 1.319(6) yes
C4 . H41 . 0.942 no
C5 . N2 . 1.459(6) yes
C5 . H52 . 0.960 no
C5 . H51 . 0.958 no
C5 . H53 . 0.963 no
C6 . N2 . 1.457(6) yes
C6 . H62 . 0.959 no
C6 . H61 . 0.960 no
C6 . H63 . 0.953 no
C7 . O3 . 1.252(5) yes
C7 . N3 . 1.306(6) yes
C7 . H71 . 0.932 no
C8 . N3 . 1.457(6) yes
C8 . H82 . 0.963 no
C8 . H81 . 0.962 no
C8 . H83 . 0.964 no
C9 . N3 . 1.457(7) yes
C9 . H92 . 0.957 no
C9 . H91 . 0.962 no
C9 . H93 . 0.959 no
C10 . O4 . 1.248(5) yes
C10 . N4 . 1.309(6) yes
C10 . H101 . 0.932 no
C11 . N4 . 1.460(6) yes
C11 . H112 . 0.957 no
C11 . H111 . 0.960 no
C11 . H113 . 0.958 no
C12 . N4 . 1.457(6) yes
C12 . H122 . 0.967 no
C12 . H121 . 0.970 no
C12 . H123 . 0.961 no
Tb1 . O3 5_655 2.402(3) yes
Tb1 . O1 5_655 2.369(3) yes
Tb1 . O4 5_655 2.355(3) yes
Tb1 . O2 5_655 2.351(3) yes
Tb1 . O3 . 2.402(3) yes
Tb1 . O2 . 2.351(3) yes
Tb1 . O4 . 2.355(3) yes
Tb1 . O1 . 2.369(3) yes
